data_7023927
loop_
_publ_author_name
'Wu, Xiaojing'
'Li, Hongda'
'Kan, Yuhe'
'Yin, Bingzhu'

_publ_section_title
;
 A regeneratable and highly selective fluorescent probe for sulfide
 detection in aqueous solution.
;
_journal_issue 46
_journal_name_full 'Dalton transactions (Cambridge, England : 2003)'
_journal_page_first 16302
_journal_page_last 16310
_journal_paper_doi 10.1039/c3dt51953h
_journal_volume 42
_journal_year 2013
_chemical_formula_sum 'C28 H35 Cl2 Cu N5 O5'
_chemical_formula_weight 656.05
_chemical_name_systematic
; 
 ? 
;
_space_group_IT_number 2
_symmetry_cell_setting triclinic
_symmetry_space_group_name_Hall '-P 1'
_symmetry_space_group_name_H-M 'P -1'
_atom_sites_solution_hydrogens geom
_atom_sites_solution_primary direct
_atom_sites_solution_secondary difmap
_audit_creation_method SHELXL-97
_cell_angle_alpha 64.56(3)
_cell_angle_beta 79.15(3)
_cell_angle_gamma 68.15(3)
_cell_formula_units_Z 2
_cell_length_a 10.955(2)
_cell_length_b 12.245(2)
_cell_length_c 13.837(3)
_cell_measurement_temperature 291(2)
_cell_volume 1554.9(7)
_computing_structure_refinement 'SHELXL-97 (Sheldrick, 1997)'
_computing_structure_solution 'SHELXS-97 (Sheldrick, 1990)'
_diffrn_ambient_temperature 291(2)
_diffrn_measured_fraction_theta_full 0.992
_diffrn_measured_fraction_theta_max 0.992
_diffrn_radiation_monochromator graphite
_diffrn_radiation_source 'fine-focus sealed tube'
_diffrn_radiation_type MoK\a
_diffrn_radiation_wavelength 0.71073
_diffrn_reflns_av_R_equivalents 0.0362
_diffrn_reflns_av_sigmaI/netI 0.0489
_diffrn_reflns_limit_h_max 12
_diffrn_reflns_limit_h_min -13
_diffrn_reflns_limit_k_max 14
_diffrn_reflns_limit_k_min -14
_diffrn_reflns_limit_l_max 16
_diffrn_reflns_limit_l_min -16
_diffrn_reflns_number 12113
_diffrn_reflns_theta_full 25.00
_diffrn_reflns_theta_max 25.00
_diffrn_reflns_theta_min 3.00
_exptl_absorpt_coefficient_mu 0.918
_exptl_absorpt_correction_T_max 0.8978
_exptl_absorpt_correction_T_min 0.8056
_exptl_crystal_density_diffrn 1.401
_exptl_crystal_density_method 'not measured'
_exptl_crystal_F_000 682
_exptl_crystal_size_max 0.25
_exptl_crystal_size_mid 0.24
_exptl_crystal_size_min 0.12
_refine_diff_density_max 0.896
_refine_diff_density_min -0.715
_refine_diff_density_rms 0.126
_refine_ls_extinction_method none
_refine_ls_goodness_of_fit_ref 1.085
_refine_ls_hydrogen_treatment mixed
_refine_ls_matrix_type full
_refine_ls_number_parameters 399
_refine_ls_number_reflns 5431
_refine_ls_number_restraints 30
_refine_ls_restrained_S_all 1.091
_refine_ls_R_factor_all 0.0848
_refine_ls_R_factor_gt 0.0623
_refine_ls_shift/su_max 0.011
_refine_ls_shift/su_mean 0.002
_refine_ls_structure_factor_coef Fsqd
_refine_ls_weighting_details 'calc w=1/[\s^2^(Fo^2^)+(0.1155P)^2^+1.6242P] where P=(Fo^2^+2Fc^2^)/3'
_refine_ls_weighting_scheme calc
_refine_ls_wR_factor_gt 0.1913
_refine_ls_wR_factor_ref 0.2082
_reflns_number_gt 3936
_reflns_number_total 5431
_reflns_threshold_expression >2sigma(I)
_cod_data_source_file c3dt51953h.txt
_cod_data_source_block shelxl
_cod_original_cell_volume 1554.9(5)
_cod_original_sg_symbol_H-M P-1
_cod_database_code 7023927

loop_
_symmetry_equiv_pos_as_xyz
'x, y, z'
'-x, -y, -z'

loop_
_atom_site_label
_atom_site_type_symbol
_atom_site_fract_x
_atom_site_fract_y
_atom_site_fract_z
_atom_site_U_iso_or_equiv
_atom_site_adp_type
_atom_site_occupancy
_atom_site_symmetry_multiplicity
_atom_site_calc_flag
_atom_site_refinement_flags
C1 C 0.3665(6) 0.2249(6) 1.0931(6) 0.0597(15) Uani 1 1 d .
H1 H 0.3507 0.2724 1.0206 0.072 Uiso 1 1 calc R
C2 C 0.3937(7) 0.2794(6) 1.1521(7) 0.0697(18) Uani 1 1 d .
H2 H 0.3974 0.3623 1.1195 0.084 Uiso 1 1 calc R
C3 C 0.4151(6) 0.2098(7) 1.2590(7) 0.073(2) Uani 1 1 d .
H3 H 0.4355 0.2443 1.2995 0.088 Uiso 1 1 calc R
C4 C 0.4063(6) 0.0874(6) 1.3066(5) 0.0604(15) Uani 1 1 d .
H4 H 0.4175 0.0398 1.3797 0.073 Uiso 1 1 calc R
C5 C 0.3804(5) 0.0383(5) 1.2430(4) 0.0473(12) Uani 1 1 d .
C6 C 0.3770(6) -0.0963(5) 1.2878(4) 0.0501(13) Uani 1 1 d .
H6A H 0.4663 -0.1558 1.2962 0.060 Uiso 1 1 calc R
H6B H 0.3330 -0.1150 1.3579 0.060 Uiso 1 1 calc R
C7 C 0.3652(6) -0.2440(5) 1.2154(4) 0.0482(12) Uani 1 1 d .
H7A H 0.3284 -0.3027 1.2750 0.058 Uiso 1 1 calc R
H7B H 0.4596 -0.2742 1.2233 0.058 Uiso 1 1 calc R
C8 C 0.3366(5) -0.2402(5) 1.1117(4) 0.0440(11) Uani 1 1 d .
C9 C 0.3340(6) -0.3467(5) 1.1004(5) 0.0567(14) Uani 1 1 d .
H9 H 0.3500 -0.4257 1.1580 0.068 Uiso 1 1 calc R
C10 C 0.3068(6) -0.3316(6) 1.0003(5) 0.0625(16) Uani 1 1 d .
H10 H 0.3040 -0.4011 0.9905 0.075 Uiso 1 1 calc R
C11 C 0.2841(6) -0.2157(6) 0.9168(5) 0.0596(15) Uani 1 1 d .
H11 H 0.2645 -0.2050 0.8501 0.072 Uiso 1 1 calc R
C12 C 0.2907(5) -0.1139(5) 0.9327(5) 0.0514(13) Uani 1 1 d .
H12 H 0.2770 -0.0349 0.8754 0.062 Uiso 1 1 calc R
C13 C 0.1638(5) -0.0890(5) 1.2461(4) 0.0448(12) Uani 1 1 d .
H13A H 0.1542 -0.1306 1.3233 0.054 Uiso 1 1 calc R
H13B H 0.1289 -0.1277 1.2144 0.054 Uiso 1 1 calc R
C14 C 0.0829(5) 0.0510(5) 1.2115(4) 0.0435(11) Uani 1 1 d .
H14A H -0.0053 0.0595 1.2431 0.052 Uiso 1 1 calc R
H14B H 0.1220 0.0929 1.2365 0.052 Uiso 1 1 calc R
C15 C 0.0485(5) 0.2424(5) 1.0432(4) 0.0421(11) Uani 1 1 d .
C16 C 0.0148(5) 0.3031(4) 0.9282(4) 0.0390(11) Uani 1 1 d .
C17 C -0.0006(5) 0.2311(5) 0.8747(4) 0.0401(11) Uani 1 1 d .
C18 C -0.0709(5) 0.4278(4) 0.7187(4) 0.0384(10) Uani 1 1 d .
C19 C -0.0507(5) 0.4974(5) 0.7688(4) 0.0403(11) Uani 1 1 d .
C20 C -0.0077(5) 0.4301(5) 0.8748(4) 0.0420(11) Uani 1 1 d .
H20 H 0.0057 0.4750 0.9093 0.050 Uiso 1 1 calc R
C21 C -0.0795(6) 0.6292(5) 0.7098(4) 0.0514(13) Uani 1 1 d .
H21 H -0.0638 0.6781 0.7391 0.062 Uiso 1 1 calc R
C22 C -0.1299(6) 0.6875(5) 0.6105(4) 0.0518(13) Uani 1 1 d .
H22 H -0.1465 0.7750 0.5728 0.062 Uiso 1 1 calc R
C23 C -0.1575(5) 0.6162(5) 0.5633(4) 0.0483(12) Uani 1 1 d .
C24 C -0.1226(5) 0.4829(5) 0.6191(4) 0.0430(11) Uani 1 1 d .
H24 H -0.1343 0.4327 0.5891 0.052 Uiso 1 1 calc R
C25 C -0.2464(7) 0.6063(6) 0.4176(5) 0.0634(16) Uani 1 1 d .
H25A H -0.1727 0.5280 0.4275 0.076 Uiso 1 1 calc R
H25B H -0.2549 0.6571 0.3413 0.076 Uiso 1 1 calc R
C26 C -0.3709(7) 0.5724(8) 0.4629(6) 0.083(2) Uani 1 1 d .
H26A H -0.3577 0.5103 0.5353 0.124 Uiso 1 1 calc R
H26B H -0.3917 0.5374 0.4203 0.124 Uiso 1 1 calc R
H26C H -0.4422 0.6481 0.4617 0.124 Uiso 1 1 calc R
C27 C -0.2813(7) 0.8190(6) 0.4215(5) 0.0656(16) Uani 1 1 d .
H27A H -0.3111 0.8491 0.4790 0.079 Uiso 1 1 calc R
H27B H -0.3577 0.8408 0.3826 0.079 Uiso 1 1 calc R
C28 C -0.1880(9) 0.8850(7) 0.3472(6) 0.086(2) Uani 1 1 d .
H28A H -0.1083 0.8567 0.3833 0.129 Uiso 1 1 calc R
H28B H -0.2281 0.9759 0.3256 0.129 Uiso 1 1 calc R
H28C H -0.1679 0.8645 0.2851 0.129 Uiso 1 1 calc R
Cl1 Cl 0.36449(15) 0.14060(13) 0.89601(11) 0.0573(4) Uani 1 1 d .
Cl2 Cl 0.6510(3) 0.1724(3) 0.4250(2) 0.1349(10) Uani 1 1 d .
Cu1 Cu 0.33374(6) 0.00858(6) 1.06430(5) 0.0445(2) Uani 1 1 d .
N1 N 0.3623(4) 0.1044(4) 1.1384(4) 0.0493(11) Uani 1 1 d .
N2 N 0.3067(4) -0.1136(4) 1.2160(3) 0.0411(9) Uani 1 1 d .
N3 N 0.3165(4) -0.1263(4) 1.0291(3) 0.0437(10) Uani 1 1 d .
N4 N 0.0763(4) 0.1130(4) 1.0941(3) 0.0432(10) Uani 1 1 d .
H4A H 0.0901 0.0676 1.0574 0.052 Uiso 1 1 calc R
N5 N -0.2179(5) 0.6776(4) 0.4677(4) 0.0565(12) Uani 1 1 d .
O1 O -0.0428(3) 0.2978(3) 0.7709(3) 0.0431(8) Uani 1 1 d .
O2 O 0.0167(4) 0.1165(3) 0.9100(3) 0.0502(9) Uani 1 1 d .
O3 O 0.0520(4) 0.3068(3) 1.0896(3) 0.0597(11) Uani 1 1 d .
O4 O 0.5964(10) 0.4345(11) 0.2361(9) 0.091(3) Uani 0.50 1 d PU
O5 O 0.7074(13) 0.4649(12) 0.2079(10) 0.106(4) Uani 0.50 1 d PU
O6 O 0.1732(13) 0.7167(13) 0.5064(11) 0.111(4) Uani 0.50 1 d PU
O7 O 0.013(3) 0.950(2) 0.511(2) 0.112(8) Uani 0.25 1 d PU
O8 O 0.103(3) 1.009(3) 0.465(2) 0.115(8) Uani 0.25 1 d PU

loop_
_atom_site_aniso_label
_atom_site_aniso_U_11
_atom_site_aniso_U_22
_atom_site_aniso_U_33
_atom_site_aniso_U_23
_atom_site_aniso_U_13
_atom_site_aniso_U_12
C1 0.061(3) 0.044(3) 0.075(4) -0.020(3) -0.007(3) -0.022(3)
C2 0.068(4) 0.055(4) 0.100(6) -0.041(4) 0.005(4) -0.026(3)
C3 0.061(4) 0.079(5) 0.107(6) -0.058(5) -0.007(4) -0.024(3)
C4 0.057(3) 0.067(4) 0.067(4) -0.034(3) -0.013(3) -0.016(3)
C5 0.044(3) 0.049(3) 0.051(3) -0.019(3) -0.011(2) -0.014(2)
C6 0.060(3) 0.048(3) 0.040(3) -0.008(2) -0.022(2) -0.016(3)
C7 0.060(3) 0.033(3) 0.045(3) -0.002(2) -0.016(2) -0.017(2)
C8 0.042(3) 0.037(3) 0.048(3) -0.011(2) -0.008(2) -0.011(2)
C9 0.065(3) 0.038(3) 0.064(4) -0.015(3) -0.008(3) -0.016(3)
C10 0.070(4) 0.058(4) 0.073(4) -0.036(4) -0.003(3) -0.023(3)
C11 0.065(4) 0.068(4) 0.052(4) -0.031(3) -0.009(3) -0.017(3)
C12 0.057(3) 0.048(3) 0.046(3) -0.015(3) -0.014(2) -0.012(3)
C13 0.057(3) 0.040(3) 0.033(3) -0.003(2) -0.011(2) -0.020(2)
C14 0.051(3) 0.044(3) 0.033(3) -0.009(2) -0.008(2) -0.016(2)
C15 0.045(3) 0.041(3) 0.038(3) -0.011(2) -0.013(2) -0.011(2)
C16 0.047(3) 0.036(2) 0.034(3) -0.011(2) -0.011(2) -0.012(2)
C17 0.046(3) 0.037(3) 0.035(3) -0.009(2) -0.008(2) -0.016(2)
C18 0.041(2) 0.035(2) 0.036(3) -0.009(2) -0.009(2) -0.012(2)
C19 0.049(3) 0.037(3) 0.034(3) -0.010(2) -0.009(2) -0.014(2)
C20 0.052(3) 0.037(3) 0.038(3) -0.012(2) -0.011(2) -0.015(2)
C21 0.073(4) 0.036(3) 0.045(3) -0.012(2) -0.013(3) -0.018(3)
C22 0.071(4) 0.035(3) 0.039(3) -0.005(2) -0.014(3) -0.013(3)
C23 0.048(3) 0.051(3) 0.038(3) -0.007(2) -0.013(2) -0.017(2)
C24 0.049(3) 0.042(3) 0.038(3) -0.010(2) -0.012(2) -0.016(2)
C25 0.078(4) 0.072(4) 0.041(3) -0.007(3) -0.023(3) -0.032(3)
C26 0.077(4) 0.095(5) 0.072(5) -0.010(4) -0.025(4) -0.041(4)
C27 0.075(4) 0.060(4) 0.049(4) -0.008(3) -0.023(3) -0.015(3)
C28 0.120(6) 0.062(4) 0.048(4) -0.005(3) 0.001(4) -0.023(4)
Cl1 0.0698(9) 0.0462(8) 0.0420(7) -0.0008(6) -0.0056(6) -0.0222(7)
Cl2 0.179(3) 0.140(2) 0.102(2) -0.0414(18) -0.0235(19) -0.069(2)
Cu1 0.0592(4) 0.0358(4) 0.0362(4) -0.0047(3) -0.0108(3) -0.0199(3)
N1 0.051(2) 0.038(2) 0.057(3) -0.013(2) -0.011(2) -0.014(2)
N2 0.050(2) 0.036(2) 0.033(2) -0.0057(18) -0.0124(18) -0.0142(19)
N3 0.049(2) 0.040(2) 0.038(2) -0.0095(19) -0.0084(18) -0.0144(19)
N4 0.057(3) 0.034(2) 0.037(2) -0.0068(18) -0.0169(19) -0.0128(19)
N5 0.069(3) 0.049(3) 0.041(3) -0.002(2) -0.023(2) -0.018(2)
O1 0.063(2) 0.0329(17) 0.0330(18) -0.0057(14) -0.0174(16) -0.0165(16)
O2 0.076(2) 0.0348(19) 0.041(2) -0.0072(16) -0.0193(18) -0.0199(18)
O3 0.098(3) 0.040(2) 0.042(2) -0.0133(18) -0.028(2) -0.015(2)
O4 0.071(4) 0.093(5) 0.096(5) -0.016(4) -0.031(4) -0.024(4)
O5 0.119(6) 0.100(5) 0.101(5) -0.039(4) -0.010(4) -0.037(4)
O6 0.114(5) 0.116(6) 0.101(6) -0.031(4) -0.008(4) -0.047(4)
O7 0.112(9) 0.113(9) 0.113(9) -0.042(6) -0.004(5) -0.041(5)
O8 0.117(9) 0.114(9) 0.116(9) -0.045(6) -0.006(5) -0.042(5)

loop_
_atom_type_symbol
_atom_type_description
_atom_type_scat_dispersion_real
_atom_type_scat_dispersion_imag
_atom_type_scat_source
C C 0.0033 0.0016 'International Tables Vol C Tables 4.2.6.8 and 6.1.1.4'
H H 0.0000 0.0000 'International Tables Vol C Tables 4.2.6.8 and 6.1.1.4'
Cl Cl 0.1484 0.1585 'International Tables Vol C Tables 4.2.6.8 and 6.1.1.4'
Cu Cu 0.3201 1.2651 'International Tables Vol C Tables 4.2.6.8 and 6.1.1.4'
N N 0.0061 0.0033 'International Tables Vol C Tables 4.2.6.8 and 6.1.1.4'
O O 0.0106 0.0060 'International Tables Vol C Tables 4.2.6.8 and 6.1.1.4'

loop_
_geom_angle_atom_site_label_1
_geom_angle_atom_site_label_2
_geom_angle_atom_site_label_3
_geom_angle
_geom_angle_site_symmetry_1
_geom_angle_site_symmetry_3
N1 C1 C2 121.5(6) . .
N1 C1 H1 119.3 . .
C2 C1 H1 119.3 . .
C3 C2 C1 119.0(6) . .
C3 C2 H2 120.5 . .
C1 C2 H2 120.5 . .
C2 C3 C4 119.7(6) . .
C2 C3 H3 120.2 . .
C4 C3 H3 120.2 . .
C5 C4 C3 118.3(6) . .
C5 C4 H4 120.8 . .
C3 C4 H4 120.8 . .
N1 C5 C4 122.4(5) . .
N1 C5 C6 116.3(4) . .
C4 C5 C6 121.3(5) . .
N2 C6 C5 111.0(4) . .
N2 C6 H6A 109.4 . .
C5 C6 H6A 109.4 . .
N2 C6 H6B 109.4 . .
C5 C6 H6B 109.4 . .
H6A C6 H6B 108.0 . .
N2 C7 C8 109.5(4) . .
N2 C7 H7A 109.8 . .
C8 C7 H7A 109.8 . .
N2 C7 H7B 109.8 . .
C8 C7 H7B 109.8 . .
H7A C7 H7B 108.2 . .
N3 C8 C9 121.9(5) . .
N3 C8 C7 115.0(4) . .
C9 C8 C7 123.1(5) . .
C8 C9 C10 117.9(5) . .
C8 C9 H9 121.0 . .
C10 C9 H9 121.0 . .
C11 C10 C9 120.4(5) . .
C11 C10 H10 119.8 . .
C9 C10 H10 119.8 . .
C10 C11 C12 118.9(5) . .
C10 C11 H11 120.6 . .
C12 C11 H11 120.6 . .
N3 C12 C11 121.7(5) . .
N3 C12 H12 119.1 . .
C11 C12 H12 119.1 . .
N2 C13 C14 114.2(4) . .
N2 C13 H13A 108.7 . .
C14 C13 H13A 108.7 . .
N2 C13 H13B 108.7 . .
C14 C13 H13B 108.7 . .
H13A C13 H13B 107.6 . .
N4 C14 C13 110.4(4) . .
N4 C14 H14A 109.6 . .
C13 C14 H14A 109.6 . .
N4 C14 H14B 109.6 . .
C13 C14 H14B 109.6 . .
H14A C14 H14B 108.1 . .
O3 C15 N4 121.6(4) . .
O3 C15 C16 120.9(4) . .
N4 C15 C16 117.5(4) . .
C20 C16 C17 119.4(4) . .
C20 C16 C15 118.8(4) . .
C17 C16 C15 121.7(4) . .
O2 C17 O1 114.3(4) . .
O2 C17 C16 128.2(4) . .
O1 C17 C16 117.4(4) . .
O1 C18 C24 116.4(4) . .
O1 C18 C19 120.0(4) . .
C24 C18 C19 123.6(5) . .
C21 C19 C18 116.6(4) . .
C21 C19 C20 125.7(4) . .
C18 C19 C20 117.6(4) . .
C16 C20 C19 122.7(4) . .
C16 C20 H20 118.7 . .
C19 C20 H20 118.7 . .
C22 C21 C19 121.6(5) . .
C22 C21 H21 119.2 . .
C19 C21 H21 119.2 . .
C21 C22 C23 121.0(5) . .
C21 C22 H22 119.5 . .
C23 C22 H22 119.5 . .
N5 C23 C24 121.8(5) . .
N5 C23 C22 120.2(5) . .
C24 C23 C22 118.0(5) . .
C18 C24 C23 118.9(5) . .
C18 C24 H24 120.5 . .
C23 C24 H24 120.5 . .
N5 C25 C26 113.2(6) . .
N5 C25 H25A 108.9 . .
C26 C25 H25A 108.9 . .
N5 C25 H25B 108.9 . .
C26 C25 H25B 108.9 . .
H25A C25 H25B 107.8 . .
C25 C26 H26A 109.5 . .
C25 C26 H26B 109.5 . .
H26A C26 H26B 109.5 . .
C25 C26 H26C 109.5 . .
H26A C26 H26C 109.5 . .
H26B C26 H26C 109.5 . .
N5 C27 C28 111.5(6) . .
N5 C27 H27A 109.3 . .
C28 C27 H27A 109.3 . .
N5 C27 H27B 109.3 . .
C28 C27 H27B 109.3 . .
H27A C27 H27B 108.0 . .
C27 C28 H28A 109.5 . .
C27 C28 H28B 109.5 . .
H28A C28 H28B 109.5 . .
C27 C28 H28C 109.5 . .
H28A C28 H28C 109.5 . .
H28B C28 H28C 109.5 . .
N1 Cu1 N3 164.33(18) . .
N1 Cu1 N2 83.38(17) . .
N3 Cu1 N2 81.91(17) . .
N1 Cu1 Cl1 97.53(14) . .
N3 Cu1 Cl1 97.15(13) . .
N2 Cu1 Cl1 179.01(12) . .
N1 Cu1 N4 87.76(16) . .
N3 Cu1 N4 94.87(15) . .
N2 Cu1 N4 79.69(15) . .
Cl1 Cu1 N4 100.71(11) . .
C5 N1 C1 119.1(5) . .
C5 N1 Cu1 114.2(3) . .
C1 N1 Cu1 126.7(4) . .
C7 N2 C6 111.9(4) . .
C7 N2 C13 109.0(4) . .
C6 N2 C13 112.0(4) . .
C7 N2 Cu1 105.7(3) . .
C6 N2 Cu1 107.1(3) . .
C13 N2 Cu1 111.0(3) . .
C8 N3 C12 119.2(5) . .
C8 N3 Cu1 114.1(3) . .
C12 N3 Cu1 126.7(4) . .
C15 N4 C14 120.1(4) . .
C15 N4 Cu1 106.5(3) . .
C14 N4 Cu1 93.3(3) . .
C15 N4 H4A 119.9 . .
C14 N4 H4A 119.9 . .
Cu1 N4 H4A 70.0 . .
C23 N5 C25 121.1(5) . .
C23 N5 C27 121.2(5) . .
C25 N5 C27 116.6(4) . .
C18 O1 C17 122.8(4) . .
O7 O7 O8 71(3) 2_576 2_576
O7 O7 O8 60(3) 2_576 .
O8 O7 O8 131(2) 2_576 .
O7 O8 O7 49(2) 2_576 .

loop_
_geom_bond_atom_site_label_1
_geom_bond_atom_site_label_2
_geom_bond_distance
_geom_bond_site_symmetry_2
C1 N1 1.349(7) .
C1 C2 1.380(9) .
C1 H1 0.9300 .
C2 C3 1.367(10) .
C2 H2 0.9300 .
C3 C4 1.387(9) .
C3 H3 0.9300 .
C4 C5 1.376(8) .
C4 H4 0.9300 .
C5 N1 1.331(7) .
C5 C6 1.503(7) .
C6 N2 1.489(6) .
C6 H6A 0.9700 .
C6 H6B 0.9700 .
C7 N2 1.486(6) .
C7 C8 1.503(7) .
C7 H7A 0.9700 .
C7 H7B 0.9700 .
C8 N3 1.340(7) .
C8 C9 1.390(7) .
C9 C10 1.391(9) .
C9 H9 0.9300 .
C10 C11 1.359(9) .
C10 H10 0.9300 .
C11 C12 1.384(8) .
C11 H11 0.9300 .
C12 N3 1.349(7) .
C12 H12 0.9300 .
C13 N2 1.492(7) .
C13 C14 1.508(7) .
C13 H13A 0.9700 .
C13 H13B 0.9700 .
C14 N4 1.471(6) .
C14 H14A 0.9700 .
C14 H14B 0.9700 .
C15 O3 1.226(6) .
C15 N4 1.365(6) .
C15 C16 1.490(7) .
C16 C20 1.349(7) .
C16 C17 1.441(6) .
C17 O2 1.221(6) .
C17 O1 1.380(6) .
C18 O1 1.372(6) .
C18 C24 1.373(7) .
C18 C19 1.401(6) .
C19 C21 1.398(7) .
C19 C20 1.409(7) .
C20 H20 0.9300 .
C21 C22 1.361(7) .
C21 H21 0.9300 .
C22 C23 1.428(7) .
C22 H22 0.9300 .
C23 N5 1.363(6) .
C23 C24 1.404(7) .
C24 H24 0.9300 .
C25 N5 1.465(7) .
C25 C26 1.518(9) .
C25 H25A 0.9700 .
C25 H25B 0.9700 .
C26 H26A 0.9600 .
C26 H26B 0.9600 .
C26 H26C 0.9600 .
C27 N5 1.486(8) .
C27 C28 1.504(10) .
C27 H27A 0.9700 .
C27 H27B 0.9700 .
C28 H28A 0.9600 .
C28 H28B 0.9600 .
C28 H28C 0.9600 .
Cl1 Cu1 2.2418(17) .
Cu1 N1 1.988(4) .
Cu1 N3 1.990(4) .
Cu1 N2 2.032(4) .
Cu1 N4 2.662(4) .
N4 H4A 0.8600 .
O4 O5 1.343(15) .
O7 O7 1.06(5) 2_576
O7 O8 1.22(4) 2_576
O7 O8 1.34(4) .
O8 O7 1.22(4) 2_576

loop_
_geom_torsion_atom_site_label_1
_geom_torsion_atom_site_label_2
_geom_torsion_atom_site_label_3
_geom_torsion_atom_site_label_4
_geom_torsion
_geom_torsion_site_symmetry_1
_geom_torsion_site_symmetry_4
N1 C1 C2 C3 -0.9(10) . .
C1 C2 C3 C4 -1.4(10) . .
C2 C3 C4 C5 2.2(9) . .
C3 C4 C5 N1 -0.7(9) . .
C3 C4 C5 C6 176.5(5) . .
N1 C5 C6 N2 -20.9(7) . .
C4 C5 C6 N2 161.7(5) . .
N2 C7 C8 N3 25.6(6) . .
N2 C7 C8 C9 -155.9(5) . .
N3 C8 C9 C10 -1.4(8) . .
C7 C8 C9 C10 -179.8(5) . .
C8 C9 C10 C11 0.3(9) . .
C9 C10 C11 C12 1.0(9) . .
C10 C11 C12 N3 -1.3(9) . .
N2 C13 C14 N4 68.1(5) . .
O3 C15 C16 C20 2.2(8) . .
N4 C15 C16 C20 -177.2(5) . .
O3 C15 C16 C17 -174.7(5) . .
N4 C15 C16 C17 5.9(7) . .
C20 C16 C17 O2 179.2(5) . .
C15 C16 C17 O2 -4.0(8) . .
C20 C16 C17 O1 -2.2(7) . .
C15 C16 C17 O1 174.6(4) . .
O1 C18 C19 C21 178.9(5) . .
C24 C18 C19 C21 -3.3(8) . .
O1 C18 C19 C20 -3.2(7) . .
C24 C18 C19 C20 174.6(5) . .
C17 C16 C20 C19 2.3(8) . .
C15 C16 C20 C19 -174.6(5) . .
C21 C19 C20 C16 178.0(5) . .
C18 C19 C20 C16 0.4(8) . .
C18 C19 C21 C22 2.7(8) . .
C20 C19 C21 C22 -175.0(6) . .
C19 C21 C22 C23 1.1(9) . .
C21 C22 C23 N5 174.6(6) . .
C21 C22 C23 C24 -4.4(9) . .
O1 C18 C24 C23 177.9(5) . .
C19 C18 C24 C23 0.0(8) . .
N5 C23 C24 C18 -175.3(5) . .
C22 C23 C24 C18 3.8(8) . .
C4 C5 N1 C1 -1.5(8) . .
C6 C5 N1 C1 -178.9(5) . .
C4 C5 N1 Cu1 177.6(4) . .
C6 C5 N1 Cu1 0.3(6) . .
C2 C1 N1 C5 2.4(9) . .
C2 C1 N1 Cu1 -176.7(5) . .
N3 Cu1 N1 C5 -6.4(9) . .
N2 Cu1 N1 C5 13.9(4) . .
Cl1 Cu1 N1 C5 -165.8(4) . .
N4 Cu1 N1 C5 93.7(4) . .
N3 Cu1 N1 C1 172.7(6) . .
N2 Cu1 N1 C1 -167.0(5) . .
Cl1 Cu1 N1 C1 13.3(5) . .
N4 Cu1 N1 C1 -87.2(5) . .
C8 C7 N2 C6 -154.5(4) . .
C8 C7 N2 C13 81.1(5) . .
C8 C7 N2 Cu1 -38.3(5) . .
C5 C6 N2 C7 145.1(5) . .
C5 C6 N2 C13 -92.2(5) . .
C5 C6 N2 Cu1 29.7(5) . .
C14 C13 N2 C7 -158.6(4) . .
C14 C13 N2 C6 77.1(5) . .
C14 C13 N2 Cu1 -42.5(5) . .
N1 Cu1 N2 C7 -143.3(3) . .
N3 Cu1 N2 C7 31.3(3) . .
Cl1 Cu1 N2 C7 14(7) . .
N4 Cu1 N2 C7 127.8(3) . .
N1 Cu1 N2 C6 -23.8(3) . .
N3 Cu1 N2 C6 150.8(3) . .
Cl1 Cu1 N2 C6 133(7) . .
N4 Cu1 N2 C6 -112.8(3) . .
N1 Cu1 N2 C13 98.7(3) . .
N3 Cu1 N2 C13 -86.7(3) . .
Cl1 Cu1 N2 C13 -104(7) . .
N4 Cu1 N2 C13 9.8(3) . .
C9 C8 N3 C12 1.2(8) . .
C7 C8 N3 C12 179.7(5) . .
C9 C8 N3 Cu1 -177.2(4) . .
C7 C8 N3 Cu1 1.3(6) . .
C11 C12 N3 C8 0.2(8) . .
C11 C12 N3 Cu1 178.3(4) . .
N1 Cu1 N3 C8 1.2(9) . .
N2 Cu1 N3 C8 -19.1(4) . .
Cl1 Cu1 N3 C8 160.6(3) . .
N4 Cu1 N3 C8 -98.0(4) . .
N1 Cu1 N3 C12 -177.0(6) . .
N2 Cu1 N3 C12 162.7(5) . .
Cl1 Cu1 N3 C12 -17.6(5) . .
N4 Cu1 N3 C12 83.8(5) . .
O3 C15 N4 C14 13.5(8) . .
C16 C15 N4 C14 -167.1(4) . .
O3 C15 N4 Cu1 -90.5(5) . .
C16 C15 N4 Cu1 88.9(4) . .
C13 C14 N4 C15 -157.9(4) . .
C13 C14 N4 Cu1 -46.7(4) . .
N1 Cu1 N4 C15 59.8(3) . .
N3 Cu1 N4 C15 -135.6(3) . .
N2 Cu1 N4 C15 143.5(3) . .
Cl1 Cu1 N4 C15 -37.4(3) . .
N1 Cu1 N4 C14 -62.9(3) . .
N3 Cu1 N4 C14 101.6(3) . .
N2 Cu1 N4 C14 20.7(3) . .
Cl1 Cu1 N4 C14 -160.2(2) . .
C24 C23 N5 C25 -1.4(9) . .
C22 C23 N5 C25 179.6(5) . .
C24 C23 N5 C27 166.0(5) . .
C22 C23 N5 C27 -13.1(8) . .
C26 C25 N5 C23 81.5(7) . .
C26 C25 N5 C27 -86.3(7) . .
C28 C27 N5 C23 92.6(7) . .
C28 C27 N5 C25 -99.6(6) . .
C24 C18 O1 C17 -174.5(5) . .
C19 C18 O1 C17 3.4(7) . .
O2 C17 O1 C18 178.2(4) . .
C16 C17 O1 C18 -0.6(7) . .
O8 O7 O8 O7 0.000(6) 2_576 2_576
